data_7158743
loop_
_publ_author_name
'Suzuki, Itaru'
'Hamada, Yuya'
'Uji, Yuki'
'Shibata, Ikuya'

_publ_section_title
;
 Reductive Coupling of Allenoates with Aldehydes Catalyzed by Halogenotin
 Hydride
;
_journal_name_full 'Organic &amp; Biomolecular Chemistry'
_journal_paper_doi 10.1039/D2OB01096H
_journal_year 2022
_chemical_formula_moiety 'C14 H16 Br2 O3'
_chemical_formula_sum 'C14 H16 Br2 O3'
_chemical_formula_weight 392.09
_space_group_crystal_system triclinic
_space_group_IT_number 2
_space_group_name_Hall '-P 1'
_space_group_name_H-M_alt 'P -1'
_atom_sites_solution_hydrogens geom
_atom_sites_solution_primary dual
_audit_creation_date 2021-08-05
_audit_creation_method
;
Olex2 1.2
(compiled 2018.05.29 svn.r3508 for OlexSys, GUI svn.r5506)
;
_audit_update_record
;
2022-03-15 deposited with the CCDC.	2022-06-28 downloaded from the CCDC.
;
_cell_angle_alpha 93.2370(10)
_cell_angle_beta 108.2430(10)
_cell_angle_gamma 115.398(2)
_cell_formula_units_Z 2
_cell_length_a 8.81840(10)
_cell_length_b 8.9121(2)
_cell_length_c 11.45210(10)
_cell_measurement_reflns_used 5768
_cell_measurement_temperature 123
_cell_measurement_theta_max 73.6320
_cell_measurement_theta_min 4.1830
_cell_volume 752.85(3)
_computing_cell_refinement 'CrysAlisPro 1.171.40.43a (Rigaku OD, 2019)'
_computing_data_collection 'CrysAlisPro 1.171.40.43a (Rigaku OD, 2019)'
_computing_data_reduction 'CrysAlisPro 1.171.40.43a (Rigaku OD, 2019)'
_computing_molecular_graphics 'Olex2 (Dolomanov et al., 2009)'
_computing_publication_material 'Olex2 (Dolomanov et al., 2009)'
_computing_structure_refinement 'ShelXL (Sheldrick, 2015)'
_computing_structure_solution 'ShelXT (Sheldrick, 2015)'
_diffrn_ambient_temperature 123
_diffrn_detector 'CCD plate'
_diffrn_detector_area_resol_mean 10.0000
_diffrn_detector_type HyPix
_diffrn_measured_fraction_theta_full 1.000
_diffrn_measured_fraction_theta_max 0.973
_diffrn_measurement_details
;
List of Runs (angles in degrees, time in seconds):

  # Type    Start    End  Width  t~exp~   \w     \q     \k     \f   Frames
#--------------------------------------------------------------------------
  1  \w      6.00  32.00   0.50    0.05    --  -42.80  18.00 -15.00   52
  2  \w      9.00 115.00   0.50    0.05    --   42.80  18.00 -15.00  212
  3  \w    117.00 143.00   0.50    0.05    --   76.50  18.00 -15.00   52
  4  \w     71.00  96.00   0.50    0.05    --   42.80 125.00 150.00   50
  5  \w    100.00 146.00   0.50    0.05    --   76.50 125.00  30.00   92
  6  \w     44.00  88.00   0.50    0.05    --   76.50 -18.00 175.00   88
  7  \w     40.00 115.00   0.50    0.05    --   76.50-125.00  90.00  150
  8  \w     -4.00  22.00   0.50    0.05    --   42.80 -18.00 175.00   52
  9  \w    -28.00  65.00   0.50    0.05    --   42.80 -57.00  30.00  186
 10  \w    -76.00 -33.00   0.50    0.05    --  -42.80  18.00 -15.00   86
 11  \w    -89.00 -64.00   0.50    0.05    --  -42.80 125.00-180.00   50
 12  \w   -128.00 -32.00   0.50    0.05    -- -106.00  57.00 -90.00  192
 13  \w   -102.00 -32.00   0.50    0.05    -- -106.00 125.00 -90.00  140
 14  \w   -113.00 -72.00   0.50    0.05    -- -106.00 125.00  30.00   82
 15  \w   -115.00 -38.00   0.50    0.05    -- -106.00 125.00  60.00  154
 16  \w    -93.00 -29.00   0.50    0.05    -- -106.00  37.00  90.00  128
 17  \w   -107.00 -82.00   0.50    0.05    -- -106.00 125.00 -60.00   50
 18  \w   -129.00 -37.00   0.50    0.05    -- -106.00  77.00 -90.00  184
 19  \w   -113.00 -84.00   0.50    0.05    -- -106.00 -19.00  30.00   58
 20  \w   -128.00 -98.00   0.50    0.05    -- -106.00  37.00  90.00   60
 21  \w   -125.00 -64.00   0.50    0.05    -- -106.00  57.00  90.00  122
 22  \w   -120.00 -53.00   0.50    0.05    --  -42.80 -18.00 175.00  134
 23  \w   -130.00 -27.00   0.50    0.05    -- -106.00  18.00 -15.00  206
 24  \w   -110.00 -84.00   0.50    0.05    -- -106.00 125.00-180.00   52
 25  \w   -123.00 -28.00   0.50    0.05    -- -106.00  37.00-180.00  190
 26  \w   -173.00-124.00   0.50    0.05    -- -106.00 -19.00  30.00   98
 27  \w   -177.00 -91.00   0.50    0.05    -- -106.00 -37.00 120.00  172
 28  \w   -176.00-116.00   0.50    0.05    -- -106.00 -18.00 175.00  120
;
_diffrn_measurement_device 'four-circle diffractometer'
_diffrn_measurement_device_type 'XtaLAB Synergy, Single source at offset/far, HyPix'
_diffrn_measurement_method '\w scans'
_diffrn_orient_matrix_type 'CrysAlisPro convention (1999,Acta A55,543-557)'
_diffrn_orient_matrix_UB_11 -0.0290928000
_diffrn_orient_matrix_UB_12 0.1583645000
_diffrn_orient_matrix_UB_13 0.0061092000
_diffrn_orient_matrix_UB_21 -0.1668062000
_diffrn_orient_matrix_UB_22 -0.0981618000
_diffrn_orient_matrix_UB_23 0.0339741000
_diffrn_orient_matrix_UB_31 0.1216916000
_diffrn_orient_matrix_UB_32 0.0616973000
_diffrn_orient_matrix_UB_33 0.1411163000
_diffrn_radiation_monochromator mirror
_diffrn_radiation_probe x-ray
_diffrn_radiation_type CuK\a
_diffrn_radiation_wavelength 1.54184
_diffrn_reflns_av_R_equivalents 0.0319
_diffrn_reflns_av_unetI/netI 0.0299
_diffrn_reflns_Laue_measured_fraction_full 1.000
_diffrn_reflns_Laue_measured_fraction_max 0.973
_diffrn_reflns_limit_h_max 10
_diffrn_reflns_limit_h_min -10
_diffrn_reflns_limit_k_max 11
_diffrn_reflns_limit_k_min -10
_diffrn_reflns_limit_l_max 14
_diffrn_reflns_limit_l_min -12
_diffrn_reflns_number 7529
_diffrn_reflns_point_group_measured_fraction_full 1.000
_diffrn_reflns_point_group_measured_fraction_max 0.973
_diffrn_reflns_theta_full 67.684
_diffrn_reflns_theta_max 73.985
_diffrn_reflns_theta_min 4.169
_diffrn_source 'micro-focus sealed X-ray tube'
_diffrn_source_type 'PhotonJet (Cu) X-ray Source'
_exptl_absorpt_coefficient_mu 6.849
_exptl_absorpt_correction_T_max 1.00000
_exptl_absorpt_correction_T_min 0.78131
_exptl_absorpt_correction_type multi-scan
_exptl_absorpt_process_details
;
CrysAlisPro 1.171.40.43a (Rigaku Oxford Diffraction, 2019)
Empirical absorption correction using spherical harmonics,
 implemented in SCALE3 ABSPACK scaling algorithm.
;
_exptl_crystal_colour 'translucent intense colourless'
_exptl_crystal_density_diffrn 1.730
_exptl_crystal_description block
_exptl_crystal_F_000 388
_exptl_crystal_size_max 0.248
_exptl_crystal_size_mid 0.185
_exptl_crystal_size_min 0.178
_refine_diff_density_max 0.795
_refine_diff_density_min -1.559
_refine_diff_density_rms 0.121
_refine_ls_extinction_method none
_refine_ls_goodness_of_fit_ref 1.088
_refine_ls_hydrogen_treatment constr
_refine_ls_matrix_type full
_refine_ls_number_parameters 175
_refine_ls_number_reflns 2963
_refine_ls_number_restraints 0
_refine_ls_restrained_S_all 1.088
_refine_ls_R_factor_all 0.0338
_refine_ls_R_factor_gt 0.0322
_refine_ls_shift/su_max 0.001
_refine_ls_shift/su_mean 0.000
_refine_ls_structure_factor_coef Fsqd
_refine_ls_weighting_details 'w=1/[\s^2^(Fo^2^)+(0.0438P)^2^+0.9259P] where P=(Fo^2^+2Fc^2^)/3'
_refine_ls_weighting_scheme calc
_refine_ls_wR_factor_gt 0.0821
_refine_ls_wR_factor_ref 0.0832
_reflns_Friedel_coverage 0.000
_reflns_number_gt 2852
_reflns_number_total 2963
_reflns_threshold_expression 'I > 2\s(I)'
_cod_data_source_file d2ob01096h2.cif
_cod_data_source_block dibromo
_cod_original_cell_volume 752.85(2)
_cod_database_code 7158743
_shelx_shelxl_version_number 2018/3
_chemical_oxdiff_formula 'C14 H16 Br2 O3'
_chemical_oxdiff_usercomment hexane/ether
_shelx_space_group_comment
;
The symmetry employed for this shelxl refinement is uniquely defined
by the following loop, which should always be used as a source of
symmetry information in preference to the above space-group names.
They are only intended as comments.
;
_reflns_odcompleteness_completeness 99.96
_reflns_odcompleteness_iscentric 1
_reflns_odcompleteness_theta 68.13
_olex2_refinement_description
;
1. Fixed Uiso
 At 1.2 times of:
  All C(H) groups, All C(H,H) groups
 At 1.5 times of:
  All C(H,H,H) groups, All O(H) groups
2.a Ternary CH refined with riding coordinates:
 C2(H2)
2.b Secondary CH2 refined with riding coordinates:
 C12(H12A,H12B)
2.c Aromatic/amide H refined with riding coordinates:
 C6(H6), C8(H8), C4(H4), C9(H9)
2.d X=CH2 refined with riding coordinates:
 C10(H10A,H10B)
2.e Idealised Me refined as rotating group:
 C13(H13A,H13B,H13C), C00I(H00A,H00B,H00C)
2.f Idealised tetrahedral OH refined as rotating group:
 O1(H1)
;
_olex2_submission_special_instructions 'No special instructions were received'
_oxdiff_exptl_absorpt_empirical_details
;
Empirical correction (ABSPACK) includes:
- Absorption correction using spherical harmonics
- Frame scaling
;
_oxdiff_exptl_absorpt_empirical_full_max 2.432
_oxdiff_exptl_absorpt_empirical_full_min 0.648

loop_
_space_group_symop_operation_xyz
'x, y, z'
'-x, -y, -z'

loop_
_atom_site_label
_atom_site_type_symbol
_atom_site_fract_x
_atom_site_fract_y
_atom_site_fract_z
_atom_site_U_iso_or_equiv
_atom_site_adp_type
_atom_site_occupancy
_atom_site_site_symmetry_order
_atom_site_calc_flag
_atom_site_refinement_flags_posn
_atom_site_refinement_flags_adp
_atom_site_refinement_flags_occupancy
_atom_site_disorder_assembly
_atom_site_disorder_group
Br2 Br -0.27500(4) 0.29424(3) 0.47025(3) 0.02126(10) Uani 1 1 d . . . . .
Br1 Br -0.30629(4) -0.10377(4) 0.83646(3) 0.02503(11) Uani 1 1 d . . . . .
O1 O 0.4008(2) 0.5486(2) 0.83990(18) 0.0167(4) Uani 1 1 d . . . . .
H1 H 0.370500 0.593651 0.888731 0.025 Uiso 1 1 calc GR . . . .
O3 O 0.7208(2) 0.4843(2) 0.78598(17) 0.0175(4) Uani 1 1 d . . . . .
O2 O 0.6791(3) 0.3801(3) 0.95319(18) 0.0220(4) Uani 1 1 d . . . . .
C6 C -0.2581(3) 0.1155(3) 0.6669(2) 0.0158(5) Uani 1 1 d . . . . .
H6 H -0.386535 0.059649 0.630047 0.019 Uiso 1 1 calc R . . . .
C5 C -0.1670(4) 0.0747(3) 0.7718(2) 0.0162(5) Uani 1 1 d . . . . .
C7 C -0.1546(3) 0.2410(3) 0.6178(2) 0.0145(5) Uani 1 1 d . . . . .
C8 C 0.0329(3) 0.3249(3) 0.6700(2) 0.0149(5) Uani 1 1 d . . . . .
H8 H 0.100363 0.410709 0.634387 0.018 Uiso 1 1 calc R . . . .
C3 C 0.1208(3) 0.2811(3) 0.7760(2) 0.0137(5) Uani 1 1 d . . . . .
C2 C 0.3263(3) 0.3697(3) 0.8355(2) 0.0146(5) Uani 1 1 d . . . . .
H2 H 0.362758 0.353419 0.923776 0.017 Uiso 1 1 calc R . . . .
C4 C 0.0200(3) 0.1550(3) 0.8275(2) 0.0153(5) Uani 1 1 d . . . . .
H4 H 0.078882 0.124675 0.899710 0.018 Uiso 1 1 calc R . . . .
C11 C 0.6176(3) 0.3921(3) 0.8449(2) 0.0160(5) Uani 1 1 d . . . . .
C1 C 0.4147(3) 0.3000(3) 0.7638(3) 0.0177(5) Uani 1 1 d . . . . .
C13 C 1.0045(4) 0.6924(4) 0.7855(3) 0.0263(6) Uani 1 1 d . . . . .
H13A H 0.975757 0.627319 0.702739 0.039 Uiso 1 1 calc GR . . . .
H13B H 1.135972 0.751666 0.831250 0.039 Uiso 1 1 calc GR . . . .
H13C H 0.959632 0.776027 0.774346 0.039 Uiso 1 1 calc GR . . . .
C12 C 0.9159(3) 0.5731(4) 0.8594(3) 0.0204(5) Uani 1 1 d . . . . .
H12A H 0.962946 0.490133 0.873535 0.024 Uiso 1 1 calc R . . . .
H12B H 0.941413 0.637805 0.942463 0.024 Uiso 1 1 calc R . . . .
C9 C 0.3800(4) 0.3359(4) 0.6340(3) 0.0254(6) Uani 1 1 d . . . . .
H9 H 0.431693 0.452175 0.628904 0.030 Uiso 1 1 calc R . . . .
C00I C 0.3471(4) 0.1093(4) 0.7640(3) 0.0284(7) Uani 1 1 d . . . . .
H00A H 0.370403 0.094381 0.850897 0.043 Uiso 1 1 calc GR . . . .
H00B H 0.411114 0.066573 0.726942 0.043 Uiso 1 1 calc GR . . . .
H00C H 0.216840 0.045857 0.714371 0.043 Uiso 1 1 calc GR . . . .
C10 C 0.2842(5) 0.2209(6) 0.5259(3) 0.0458(10) Uani 1 1 d . . . . .
H10A H 0.229802 0.103019 0.526140 0.055 Uiso 1 1 calc R . . . .
H10B H 0.269781 0.256279 0.448229 0.055 Uiso 1 1 calc R . . . .

loop_
_atom_site_aniso_label
_atom_site_aniso_U_11
_atom_site_aniso_U_22
_atom_site_aniso_U_33
_atom_site_aniso_U_23
_atom_site_aniso_U_13
_atom_site_aniso_U_12
Br2 0.01553(16) 0.02151(16) 0.01974(16) 0.01013(11) 0.00315(12) 0.00442(12)
Br1 0.01557(16) 0.02707(17) 0.02969(18) 0.01886(13) 0.01032(13) 0.00489(13)
O1 0.0141(9) 0.0108(8) 0.0214(9) 0.0027(7) 0.0080(7) 0.0017(7)
O3 0.0130(9) 0.0186(9) 0.0176(9) 0.0039(7) 0.0055(7) 0.0048(7)
O2 0.0189(10) 0.0309(10) 0.0197(10) 0.0099(8) 0.0094(8) 0.0126(9)
C6 0.0122(11) 0.0143(11) 0.0161(12) 0.0016(9) 0.0045(10) 0.0029(9)
C5 0.0163(12) 0.0129(11) 0.0194(12) 0.0068(9) 0.0106(10) 0.0038(10)
C7 0.0152(12) 0.0119(11) 0.0144(11) 0.0028(9) 0.0043(10) 0.0055(10)
C8 0.0140(12) 0.0118(11) 0.0181(12) 0.0053(9) 0.0078(10) 0.0037(10)
C3 0.0133(12) 0.0099(11) 0.0168(12) 0.0019(9) 0.0069(10) 0.0036(9)
C2 0.0123(12) 0.0113(11) 0.0169(12) 0.0024(9) 0.0054(10) 0.0029(10)
C4 0.0159(12) 0.0140(11) 0.0163(12) 0.0049(9) 0.0074(10) 0.0061(10)
C11 0.0146(12) 0.0164(12) 0.0184(12) 0.0021(10) 0.0080(10) 0.0074(10)
C1 0.0142(12) 0.0155(12) 0.0217(13) 0.0007(10) 0.0074(10) 0.0056(10)
C13 0.0187(14) 0.0190(13) 0.0361(16) 0.0077(12) 0.0117(12) 0.0034(12)
C12 0.0125(12) 0.0227(13) 0.0202(13) 0.0020(11) 0.0046(11) 0.0046(11)
C9 0.0169(13) 0.0404(17) 0.0200(14) 0.0027(12) 0.0076(11) 0.0146(13)
C00I 0.0201(14) 0.0148(13) 0.0459(18) -0.0008(12) 0.0125(13) 0.0052(11)
C10 0.040(2) 0.071(3) 0.0248(17) -0.0069(17) 0.0056(15) 0.031(2)

loop_
_atom_type_symbol
_atom_type_description
_atom_type_scat_dispersion_real
_atom_type_scat_dispersion_imag
_atom_type_scat_source
C C 0.0181 0.0091 'International Tables Vol C Tables 4.2.6.8 and 6.1.1.4'
H H 0.0000 0.0000 'International Tables Vol C Tables 4.2.6.8 and 6.1.1.4'
O O 0.0492 0.0322 'International Tables Vol C Tables 4.2.6.8 and 6.1.1.4'
Br Br -0.6763 1.2805 'International Tables Vol C Tables 4.2.6.8 and 6.1.1.4'

loop_
_exptl_crystal_face_index_h
_exptl_crystal_face_index_k
_exptl_crystal_face_index_l
_exptl_crystal_face_perp_dist
-1 0 7 0.0757
-5 0 2 0.1079
0 0 -7 0.0993
5 0 -2 0.1032
1 -3 6 0.0668
-1 -5 0 0.1235
0 5 -1 0.0469
5 -4 -3 0.1297
-6 4 2 0.1105

loop_
_geom_angle_atom_site_label_1
_geom_angle_atom_site_label_2
_geom_angle_atom_site_label_3
_geom_angle
_geom_angle_site_symmetry_1
_geom_angle_site_symmetry_3
_geom_angle_publ_flag
C11 O3 C12 115.8(2) . . ?
C7 C6 C5 117.4(2) . . ?
C6 C5 Br1 118.06(19) . . ?
C6 C5 C4 122.4(2) . . ?
C4 C5 Br1 119.6(2) . . ?
C6 C7 Br2 118.44(19) . . ?
C6 C7 C8 122.5(2) . . ?
C8 C7 Br2 119.05(19) . . ?
C7 C8 C3 118.8(2) . . ?
C8 C3 C2 120.3(2) . . ?
C4 C3 C8 120.0(2) . . ?
C4 C3 C2 119.6(2) . . ?
O1 C2 C3 111.3(2) . . ?
O1 C2 C1 106.8(2) . . ?
C3 C2 C1 113.5(2) . . ?
C5 C4 C3 119.0(2) . . ?
O3 C11 C1 113.9(2) . . ?
O2 C11 O3 123.0(2) . . ?
O2 C11 C1 123.1(2) . . ?
C11 C1 C2 105.3(2) . . ?
C11 C1 C00I 106.8(2) . . ?
C9 C1 C2 111.1(2) . . ?
C9 C1 C11 111.1(2) . . ?
C9 C1 C00I 113.6(2) . . ?
C00I C1 C2 108.6(2) . . ?
O3 C12 C13 107.5(2) . . ?
C10 C9 C1 126.2(3) . . ?

loop_
_geom_bond_atom_site_label_1
_geom_bond_atom_site_label_2
_geom_bond_distance
_geom_bond_site_symmetry_2
_geom_bond_publ_flag
Br2 C7 1.900(3) . ?
Br1 C5 1.901(3) . ?
O1 C2 1.431(3) . ?
O3 C11 1.328(3) . ?
O3 C12 1.464(3) . ?
O2 C11 1.219(3) . ?
C6 C5 1.384(4) . ?
C6 C7 1.384(4) . ?
C5 C4 1.385(4) . ?
C7 C8 1.385(4) . ?
C8 C3 1.397(4) . ?
C3 C2 1.520(3) . ?
C3 C4 1.396(4) . ?
C2 C1 1.558(3) . ?
C11 C1 1.533(4) . ?
C1 C9 1.503(4) . ?
C1 C00I 1.541(4) . ?
C13 C12 1.504(4) . ?
C9 C10 1.325(5) . ?

loop_
_exptl_oxdiff_crystal_face_indexfrac_h
_exptl_oxdiff_crystal_face_indexfrac_k
_exptl_oxdiff_crystal_face_indexfrac_l
_exptl_oxdiff_crystal_face_x
_exptl_oxdiff_crystal_face_y
_exptl_oxdiff_crystal_face_z
-0.7992 0.1292 7.2001 0.0877 0.3653 0.9268
-5.3020 0.3444 2.4127 0.2235 0.9326 -0.2835
0.1068 -0.0845 -6.9140 -0.0587 -0.2444 -0.9679
5.2559 -0.3345 -1.7821 -0.2168 -0.9044 0.3675
0.9355 -2.8882 6.3169 -0.4460 0.3421 0.8271
-0.6421 -4.6691 -0.3307 -0.7228 0.5542 -0.4129
0.3502 5.0564 -1.3308 0.7824 -0.6000 0.1668
5.3856 -3.6803 -3.3008 -0.7597 -0.6492 -0.0375
-5.5733 3.5890 1.6357 0.7405 0.6329 -0.2260
